data_8103282
loop_
_publ_author_name
'Lu-Tai Pan'
'Qi-Ji Li'
'Jing-Jie Zhang'
'Ya-Hua Liu'
'Qi-Long Zhang'

_publ_section_title
;
 Crystal structure of
 1-oxo-6,15-dihydroxy-6,7-seco-ent-kaura-2,16-dien-7,20-olide monohydrate,
 C20H26O5 &#x00B7; H2O
;
_journal_issue 1
_journal_name_full 'Zeitschrift f\"ur Kristallographie - New Crystal Structures'
_journal_page_first 83
_journal_volume 227
_journal_year 2012
_chemical_absolute_configuration unk
_chemical_formula_sum 'C20 H28 O6'
_chemical_formula_weight 364.42
_space_group_IT_number 19
_symmetry_cell_setting orthorhombic
_symmetry_space_group_name_Hall 'P 2ac 2ab'
_symmetry_space_group_name_H-M 'P 21 21 21'
_atom_sites_solution_hydrogens geom
_atom_sites_solution_primary direct
_atom_sites_solution_secondary difmap
_audit_creation_method SHELXL-97
_cell_angle_alpha 90.00
_cell_angle_beta 90.00
_cell_angle_gamma 90.00
_cell_formula_units_Z 4
_cell_length_a 7.4438(17)
_cell_length_b 14.026(3)
_cell_length_c 17.298(4)
_cell_measurement_temperature 293(2)
_cell_volume 1806.0(7)
_computing_structure_refinement 'SHELXL-97 (Sheldrick, 1997)'
_diffrn_ambient_temperature 293(2)
_diffrn_measured_fraction_theta_full 0.986
_diffrn_measured_fraction_theta_max 0.986
_diffrn_radiation_monochromator graphite
_diffrn_radiation_source 'fine-focus sealed tube'
_diffrn_radiation_type MoK\a
_diffrn_radiation_wavelength 0.71073
_diffrn_reflns_av_R_equivalents 0.0409
_diffrn_reflns_av_sigmaI/netI 0.0384
_diffrn_reflns_limit_h_max 8
_diffrn_reflns_limit_h_min -8
_diffrn_reflns_limit_k_max 16
_diffrn_reflns_limit_k_min -15
_diffrn_reflns_limit_l_max 20
_diffrn_reflns_limit_l_min -12
_diffrn_reflns_number 8152
_diffrn_reflns_theta_full 25.00
_diffrn_reflns_theta_max 25.00
_diffrn_reflns_theta_min 1.87
_exptl_absorpt_coefficient_mu 0.098
_exptl_absorpt_correction_T_max 0.9769
_exptl_absorpt_correction_T_min 0.9731
_exptl_absorpt_correction_type multi-scan
_exptl_crystal_density_diffrn 1.340
_exptl_crystal_density_method 'not measured'
_exptl_crystal_F_000 784
_exptl_crystal_size_max 0.28
_exptl_crystal_size_mid 0.26
_exptl_crystal_size_min 0.24
_refine_diff_density_max 0.190
_refine_diff_density_min -0.282
_refine_diff_density_rms 0.030
_refine_ls_abs_structure_details 'Flack H D (1983), Acta Cryst. A39, 876-881'
_refine_ls_abs_structure_Flack 0.6(10)
_refine_ls_extinction_coef 0.0199(16)
_refine_ls_extinction_expression Fc^*^=kFc[1+0.001xFc^2^\l^3^/sin(2\q)]^-1/4^
_refine_ls_extinction_method SHELXL
_refine_ls_goodness_of_fit_ref 1.032
_refine_ls_hydrogen_treatment mixed
_refine_ls_matrix_type full
_refine_ls_number_parameters 240
_refine_ls_number_reflns 3126
_refine_ls_number_restraints 0
_refine_ls_restrained_S_all 1.032
_refine_ls_R_factor_all 0.0389
_refine_ls_R_factor_gt 0.0355
_refine_ls_shift/su_max 0.000
_refine_ls_shift/su_mean 0.000
_refine_ls_structure_factor_coef Fsqd
_refine_ls_weighting_details 'calc w=1/[\s^2^(Fo^2^)+(0.0361P)^2^+0.3828P] where P=(Fo^2^+2Fc^2^)/3'
_refine_ls_weighting_scheme calc
_refine_ls_wR_factor_gt 0.0833
_refine_ls_wR_factor_ref 0.0857
_reflns_number_gt 2919
_reflns_number_total 3126
_reflns_threshold_expression >2sigma(I)
_cod_data_source_file 1267-3594.cff
_cod_data_source_block o
_cod_depositor_comments
;
The following automatic conversions were performed:

'_exptl_absorpt_correction_type' value 'Multi-scan' changed to
'multi-scan' according to
/home/saulius/struct/CIF-dictionaries/cif_core.dic dictionary named
'cif_core.dic' version 2.4.1 from 2010-06-29.

Automatic conversion script
Id: cif_fix_values 1715 2011-07-08 13:25:40Z adriana 
;
_cod_original_cell_volume 1805.9(7)
_cod_original_sg_symbol_H-M P212121
_cod_database_code 8103282

loop_
_symmetry_equiv_pos_as_xyz
'x, y, z'
'-x+1/2, -y, z+1/2'
'x+1/2, -y+1/2, -z'
'-x, y+1/2, -z+1/2'

loop_
_atom_site_label
_atom_site_type_symbol
_atom_site_fract_x
_atom_site_fract_y
_atom_site_fract_z
_atom_site_U_iso_or_equiv
_atom_site_adp_type
_atom_site_occupancy
_atom_site_symmetry_multiplicity
_atom_site_calc_flag
_atom_site_refinement_flags
C1 C 0.6573(3) 0.54202(13) 0.29366(12) 0.0348(4) Uani 1 1 d .
C2 C 0.7803(3) 0.57148(16) 0.35433(13) 0.0438(5) Uani 1 1 d .
H2 H 0.8470 0.6269 0.3474 0.053 Uiso 1 1 calc R
C3 C 0.8007(3) 0.52257(16) 0.41870(12) 0.0428(5) Uani 1 1 d .
H3 H 0.8717 0.5499 0.4570 0.051 Uiso 1 1 calc R
C4 C 0.7204(2) 0.42731(14) 0.43592(10) 0.0329(4) Uani 1 1 d .
C5 C 0.6152(2) 0.38870(12) 0.36475(10) 0.0261(4) Uani 1 1 d .
H5 H 0.7094 0.3638 0.3307 0.031 Uiso 1 1 calc R
C10 C 0.5185(2) 0.46588(12) 0.31427(10) 0.0266(4) Uani 1 1 d .
C9 C 0.4301(2) 0.42132(13) 0.24193(10) 0.0269(4) Uani 1 1 d .
H9 H 0.3515 0.3705 0.2611 0.032 Uiso 1 1 calc R
C8 C 0.3045(2) 0.49299(14) 0.19832(11) 0.0324(4) Uani 1 1 d .
C7 C 0.2788(2) 0.58916(15) 0.23590(13) 0.0390(5) Uani 1 1 d .
O5 O 0.30572(19) 0.59997(10) 0.31144(9) 0.0439(4) Uani 1 1 d .
C20 C 0.3671(3) 0.51913(14) 0.35668(11) 0.0359(5) Uani 1 1 d .
H20A H 0.2675 0.4760 0.3657 0.043 Uiso 1 1 calc R
H20B H 0.4105 0.5412 0.4064 0.043 Uiso 1 1 calc R
C15 C 0.1135(2) 0.44781(14) 0.18598(11) 0.0343(4) Uani 1 1 d .
H15 H 0.0359 0.4982 0.1654 0.041 Uiso 1 1 calc R
C16 C 0.1456(3) 0.37743(15) 0.12076(12) 0.0392(5) Uani 1 1 d .
C14 C 0.3600(3) 0.50258(16) 0.11316(12) 0.0448(6) Uani 1 1 d .
H14A H 0.2867 0.5492 0.0863 0.054 Uiso 1 1 calc R
H14B H 0.4857 0.5198 0.1081 0.054 Uiso 1 1 calc R
C13 C 0.3244(3) 0.40140(19) 0.08367(11) 0.0462(6) Uani 1 1 d .
H13 H 0.3160 0.4000 0.0271 0.055 Uiso 1 1 calc R
C12 C 0.4749(3) 0.33453(18) 0.11298(12) 0.0457(5) Uani 1 1 d .
H12A H 0.4246 0.2720 0.1232 0.055 Uiso 1 1 calc R
H12B H 0.5652 0.3276 0.0730 0.055 Uiso 1 1 calc R
C11 C 0.5642(2) 0.37258(15) 0.18688(11) 0.0346(4) Uani 1 1 d .
H11A H 0.6569 0.4180 0.1727 0.041 Uiso 1 1 calc R
H11B H 0.6215 0.3201 0.2138 0.041 Uiso 1 1 calc R
C18 C 0.6095(3) 0.43381(18) 0.51106(11) 0.0476(6) Uani 1 1 d .
H18A H 0.5560 0.3730 0.5219 0.071 Uiso 1 1 calc R
H18B H 0.5168 0.4808 0.5050 0.071 Uiso 1 1 calc R
H18C H 0.6867 0.4517 0.5531 0.071 Uiso 1 1 calc R
C19 C 0.8801(3) 0.36039(16) 0.45122(11) 0.0408(5) Uani 1 1 d .
H19A H 0.8363 0.2975 0.4624 0.061 Uiso 1 1 calc R
H19B H 0.9479 0.3837 0.4945 0.061 Uiso 1 1 calc R
H19C H 0.9557 0.3582 0.4063 0.061 Uiso 1 1 calc R
C6 C 0.5004(2) 0.30129(13) 0.38323(11) 0.0309(4) Uani 1 1 d .
H6A H 0.4757 0.2669 0.3358 0.037 Uiso 1 1 calc R
H6B H 0.5672 0.2592 0.4172 0.037 Uiso 1 1 calc R
C17 C 0.0359(3) 0.30805(18) 0.10151(14) 0.0541(6) Uani 1 1 d .
H17A H 0.0654 0.2673 0.0611 0.065 Uiso 1 1 calc R
H17B H -0.0712 0.2997 0.1283 0.065 Uiso 1 1 calc R
O1 O 0.65678(18) 0.58140(11) 0.23057(9) 0.0483(4) Uani 1 1 d .
O3 O 0.2253(2) 0.65790(11) 0.20034(10) 0.0545(5) Uani 1 1 d .
O4 O 0.02830(17) 0.41167(10) 0.25215(8) 0.0388(3) Uani 1 1 d .
H4 H 0.0078 0.3547 0.2462 0.058 Uiso 1 1 calc R
O2 O 0.33401(19) 0.32628(11) 0.41945(8) 0.0407(4) Uani 1 1 d .
H2A H 0.2504 0.3030 0.3950 0.086(11) Uiso 1 1 calc R
O1W O 0.1168(2) 0.22984(10) 0.31048(9) 0.0429(4) Uani 1 1 d .
H1WB H 0.1841(15) 0.1826(11) 0.2999(3) 0.088(10) Uiso 1 1 d R
H1WA H 0.004(3) 0.2128(4) 0.31463(12) 0.064(8) Uiso 1 1 d R

loop_
_atom_site_aniso_label
_atom_site_aniso_U_11
_atom_site_aniso_U_22
_atom_site_aniso_U_33
_atom_site_aniso_U_23
_atom_site_aniso_U_13
_atom_site_aniso_U_12
C1 0.0289(10) 0.0262(10) 0.0492(12) 0.0042(9) -0.0005(9) 0.0016(8)
C2 0.0395(11) 0.0323(11) 0.0597(13) -0.0029(10) -0.0071(10) -0.0106(9)
C3 0.0388(11) 0.0429(13) 0.0465(12) -0.0116(10) -0.0075(10) -0.0052(10)
C4 0.0322(10) 0.0379(11) 0.0286(9) -0.0060(9) -0.0023(8) 0.0032(8)
C5 0.0224(8) 0.0276(9) 0.0283(9) 0.0007(7) 0.0028(7) 0.0040(7)
C10 0.0236(8) 0.0238(9) 0.0324(9) 0.0023(8) -0.0008(8) 0.0017(7)
C9 0.0209(8) 0.0271(10) 0.0326(9) 0.0049(8) 0.0013(7) -0.0012(7)
C8 0.0241(9) 0.0336(11) 0.0395(10) 0.0107(9) -0.0018(8) 0.0003(8)
C7 0.0200(9) 0.0340(11) 0.0629(14) 0.0131(11) -0.0040(9) -0.0013(8)
O5 0.0400(8) 0.0285(7) 0.0632(10) -0.0006(7) -0.0044(7) 0.0104(6)
C20 0.0344(10) 0.0307(10) 0.0425(11) -0.0015(9) 0.0014(9) 0.0075(9)
C15 0.0245(9) 0.0369(11) 0.0415(10) 0.0093(9) -0.0045(9) 0.0009(8)
C16 0.0326(10) 0.0483(13) 0.0368(10) 0.0068(10) -0.0082(9) 0.0070(10)
C14 0.0300(10) 0.0623(15) 0.0422(11) 0.0238(11) -0.0025(9) -0.0019(10)
C13 0.0374(11) 0.0734(17) 0.0278(10) 0.0085(11) -0.0056(9) 0.0006(11)
C12 0.0373(11) 0.0682(15) 0.0317(10) -0.0054(10) 0.0005(9) 0.0080(11)
C11 0.0277(9) 0.0443(11) 0.0317(10) 0.0018(9) -0.0003(8) 0.0056(9)
C18 0.0436(12) 0.0669(16) 0.0323(10) -0.0103(10) 0.0017(9) 0.0034(12)
C19 0.0342(10) 0.0514(13) 0.0369(11) -0.0013(10) -0.0078(9) 0.0052(10)
C6 0.0303(10) 0.0300(10) 0.0323(9) 0.0043(8) 0.0009(8) 0.0031(8)
C17 0.0456(13) 0.0576(15) 0.0592(14) -0.0094(12) -0.0081(12) 0.0020(12)
O1 0.0392(8) 0.0466(9) 0.0592(9) 0.0237(8) -0.0072(7) -0.0113(7)
O3 0.0353(8) 0.0373(8) 0.0909(12) 0.0275(8) -0.0092(8) 0.0046(7)
O4 0.0300(6) 0.0376(8) 0.0487(8) 0.0028(7) 0.0073(6) -0.0045(6)
O2 0.0297(7) 0.0477(9) 0.0447(8) 0.0045(7) 0.0059(6) -0.0023(7)
O1W 0.0311(8) 0.0337(8) 0.0638(10) -0.0074(7) 0.0038(7) -0.0017(6)

loop_
_atom_type_symbol
_atom_type_description
_atom_type_scat_dispersion_real
_atom_type_scat_dispersion_imag
_atom_type_scat_source
C C 0.0033 0.0016 'International Tables Vol C Tables 4.2.6.8 and 6.1.1.4'
H H 0.0000 0.0000 'International Tables Vol C Tables 4.2.6.8 and 6.1.1.4'
O O 0.0106 0.0060 'International Tables Vol C Tables 4.2.6.8 and 6.1.1.4'

loop_
_geom_angle_atom_site_label_1
_geom_angle_atom_site_label_2
_geom_angle_atom_site_label_3
_geom_angle
O1 C1 C2 121.19(18)
O1 C1 C10 121.45(17)
C2 C1 C10 117.15(17)
C3 C2 C1 122.4(2)
C2 C3 C4 126.03(19)
C3 C4 C19 105.71(16)
C3 C4 C18 109.23(17)
C19 C4 C18 107.75(16)
C3 C4 C5 110.79(16)
C19 C4 C5 108.21(15)
C18 C4 C5 114.72(16)
C6 C5 C4 113.26(15)
C6 C5 C10 114.45(14)
C4 C5 C10 115.58(14)
C1 C10 C20 105.50(14)
C1 C10 C9 112.44(15)
C20 C10 C9 105.68(14)
C1 C10 C5 107.60(14)
C20 C10 C5 113.99(15)
C9 C10 C5 111.57(14)
C11 C9 C10 113.83(13)
C11 C9 C8 111.95(15)
C10 C9 C8 112.62(15)
C7 C8 C14 111.64(17)
C7 C8 C9 116.21(16)
C14 C8 C9 110.96(15)
C7 C8 C15 107.71(15)
C14 C8 C15 98.54(15)
C9 C8 C15 110.28(14)
O3 C7 O5 117.2(2)
O3 C7 C8 122.3(2)
O5 C7 C8 120.38(17)
C7 O5 C20 119.19(15)
O5 C20 C10 110.67(15)
O4 C15 C16 116.27(16)
O4 C15 C8 116.35(15)
C16 C15 C8 102.73(16)
C17 C16 C13 127.1(2)
C17 C16 C15 124.9(2)
C13 C16 C15 107.99(17)
C13 C14 C8 101.06(16)
C16 C13 C14 102.51(18)
C16 C13 C12 111.27(17)
C14 C13 C12 109.12(17)
C11 C12 C13 112.05(18)
C12 C11 C9 112.86(15)
O2 C6 C5 112.28(15)

loop_
_geom_bond_atom_site_label_1
_geom_bond_atom_site_label_2
_geom_bond_distance
C1 O1 1.223(2)
C1 C2 1.453(3)
C1 C10 1.528(3)
C2 C3 1.317(3)
C3 C4 1.494(3)
C4 C19 1.538(3)
C4 C18 1.542(3)
C4 C5 1.556(2)
C5 C6 1.528(2)
C5 C10 1.566(2)
C10 C20 1.538(2)
C10 C9 1.546(2)
C9 C11 1.540(2)
C9 C8 1.566(2)
C8 C7 1.510(3)
C8 C14 1.536(3)
C8 C15 1.571(3)
C7 O3 1.211(2)
C7 O5 1.331(3)
O5 C20 1.451(2)
C15 O4 1.403(2)
C15 C16 1.518(3)
C16 C17 1.313(3)
C16 C13 1.515(3)
C14 C13 1.531(3)
C13 C12 1.546(3)
C12 C11 1.536(3)
C6 O2 1.432(2)
